data_1542154
loop_
_publ_author_name
'Norlund Christensen, A.'
'Johansson, T.'
'Lebech, B.'

_publ_section_title
;
 Magnetic properties and structure of chromium niobium oxide and iron
 tantalum oxide
;
_journal_name_full 'Journal of Physics C'
_journal_page_first 2601
_journal_page_last 2610
_journal_volume 9
_journal_year 1976
_chemical_formula_sum 'Fe1.5 O6 Ta1.5'
_chemical_name_systematic 'Fe (Fe.25 Ta.75)2 O6'
_space_group_IT_number 136
_symmetry_space_group_name_Hall '-P 4n 2n'
_symmetry_space_group_name_H-M 'P 42/m n m'
_cell_angle_alpha 90
_cell_angle_beta 90
_cell_angle_gamma 90
_cell_formula_units_Z 2
_cell_length_a 4.678
_cell_length_b 4.678
_cell_length_c 9.147
_cell_volume 200.170
_citation_journal_id_ASTM JPSOAW
_cod_data_source_file NorlundChristensen_JPSOAW_1976_143.cif
_cod_data_source_block Fe1.5O6Ta1.5
_cod_original_cell_volume 200.1701
_cod_database_code 1542154

loop_
_symmetry_equiv_pos_as_xyz
x,y,z
-y+1/2,x+1/2,z+1/2
-x,-y,z
y+1/2,-x+1/2,z+1/2
x+1/2,-y+1/2,-z+1/2
y,x,-z
-x+1/2,y+1/2,-z+1/2
-y,-x,-z
-x,-y,-z
y-1/2,-x-1/2,-z-1/2
x,y,-z
-y-1/2,x-1/2,-z-1/2
-x-1/2,y-1/2,z-1/2
-y,-x,z
x-1/2,-y-1/2,z-1/2
y,x,z

loop_
_atom_site_label
_atom_site_type_symbol
_atom_site_fract_x
_atom_site_fract_y
_atom_site_fract_z
_atom_site_occupancy
_atom_site_U_iso_or_equiv
O2 O-2 0.307 0.307 0.332 1 0.0
Fe1 Fe+3 0 0 0 1 0.0
Ta1 Ta+5 0 0 0.338 0.75 0.0
O1 O-2 0.294 0.294 0 1 0.0
Fe2 Fe+3 0 0 0.338 0.25 0.0
